data_7242981
loop_
_publ_author_name
'Vaganova, Tamara A.'
'Gatilov, Yurij V.'
'Malykhin, Sergey E.'
'Pishchur, Denis P.'
'Sukhov, Maxim'
'Zakharov, Boris A.'
'Boldyreva, Elena V.'
'Malykhin, Evgenij V.'

_publ_section_title
;
 Co-crystals of polyhalogenated diaminobenzonitriles with 18-crown-6:
 effect of fluorine on the stoichiometry and supramolecular structure
;
_journal_issue 27
_journal_name_full CrystEngComm
_journal_page_first 4767
_journal_page_last 4781
_journal_paper_doi 10.1039/D1CE00530H
_journal_volume 23
_journal_year 2021
_chemical_formula_moiety 'C7 H5 F2 N3'
_chemical_formula_sum 'C7 H5 F2 N3'
_chemical_formula_weight 169.14
_chemical_melting_point 408
_chemical_name_systematic
;
2,4-diamino-3,5-difluorobenzonitrile
;
_space_group_crystal_system triclinic
_space_group_IT_number 2
_space_group_name_Hall '-P 1'
_space_group_name_H-M_alt 'P -1'
_atom_sites_solution_hydrogens mixed
_atom_sites_solution_primary direct
_atom_sites_solution_secondary difmap
_audit_creation_method SHELXL-2018/3
_audit_update_record
;
2021-04-08 deposited with the CCDC.	2021-06-04 downloaded from the CCDC.
;
_cell_angle_alpha 107.270(4)
_cell_angle_beta 100.818(3)
_cell_angle_gamma 107.844(3)
_cell_formula_units_Z 2
_cell_length_a 7.1619(5)
_cell_length_b 7.5769(6)
_cell_length_c 7.6716(5)
_cell_measurement_reflns_used 3328
_cell_measurement_temperature 296(2)
_cell_measurement_theta_max 29.61
_cell_measurement_theta_min 2.92
_cell_volume 360.19(5)
_computing_cell_refinement 'Bruker SAINT'
_computing_data_collection 'Bruker APEX2'
_computing_data_reduction 'Bruker SAINT'
_computing_molecular_graphics 'Bruker SHELXTL'
_computing_publication_material 'Bruker SHELXTL'
_computing_structure_refinement 'SHELXL-2018/3 (Sheldrick, 2018)'
_computing_structure_solution 'SHELXT 2014/5 (Sheldrick, 2014)'
_diffrn_ambient_temperature 296(2)
_diffrn_measured_fraction_theta_full 0.999
_diffrn_measured_fraction_theta_max 0.938
_diffrn_measurement_device_type 'Bruker APEX-II CCD'
_diffrn_measurement_method '\f and \w scans'
_diffrn_radiation_type MoK\a
_diffrn_radiation_wavelength 0.71073
_diffrn_reflns_av_R_equivalents 0.0229
_diffrn_reflns_av_unetI/netI 0.0198
_diffrn_reflns_Laue_measured_fraction_full 0.999
_diffrn_reflns_Laue_measured_fraction_max 0.938
_diffrn_reflns_limit_h_max 9
_diffrn_reflns_limit_h_min -9
_diffrn_reflns_limit_k_max 10
_diffrn_reflns_limit_k_min -10
_diffrn_reflns_limit_l_max 10
_diffrn_reflns_limit_l_min -10
_diffrn_reflns_number 7318
_diffrn_reflns_point_group_measured_fraction_full 0.999
_diffrn_reflns_point_group_measured_fraction_max 0.938
_diffrn_reflns_theta_full 25.242
_diffrn_reflns_theta_max 29.947
_diffrn_reflns_theta_min 2.921
_diffrn_source 'sealed tube'
_exptl_absorpt_coefficient_mu 0.136
_exptl_absorpt_correction_T_max 0.7460
_exptl_absorpt_correction_T_min 0.7285
_exptl_absorpt_correction_type multi-scan
_exptl_absorpt_process_details SADABS-2008/1
_exptl_crystal_colour colourless
_exptl_crystal_density_diffrn 1.560
_exptl_crystal_description plate
_exptl_crystal_F_000 172
_exptl_crystal_size_max 0.620
_exptl_crystal_size_mid 0.360
_exptl_crystal_size_min 0.090
_refine_diff_density_max 0.338
_refine_diff_density_min -0.195
_refine_diff_density_rms 0.048
_refine_ls_extinction_method none
_refine_ls_goodness_of_fit_ref 1.087
_refine_ls_hydrogen_treatment refU
_refine_ls_matrix_type full
_refine_ls_number_parameters 126
_refine_ls_number_reflns 1963
_refine_ls_number_restraints 4
_refine_ls_restrained_S_all 1.090
_refine_ls_R_factor_all 0.0609
_refine_ls_R_factor_gt 0.0448
_refine_ls_shift/su_max 0.002
_refine_ls_shift/su_mean 0.000
_refine_ls_structure_factor_coef Fsqd
_refine_ls_weighting_details 'w=1/[\s^2^(Fo^2^)+(0.0847P)^2^+0.0541P] where P=(Fo^2^+2Fc^2^)/3'
_refine_ls_weighting_scheme calc
_refine_ls_wR_factor_gt 0.1338
_refine_ls_wR_factor_ref 0.1506
_reflns_Friedel_coverage 0.000
_reflns_number_gt 1457
_reflns_number_total 1963
_reflns_threshold_expression 'I > 2\s(I)'
_cod_data_source_file d1ce00530h2.cif
_cod_data_source_block B-B_Mal
_cod_depositor_comments 'Adding full bibliography for 7242975--7242982.cif.'
_cod_database_code 7242981
_shelx_shelxl_version_number 2018/3
_shelx_space_group_comment
;
The symmetry employed for this shelxl refinement is uniquely defined
by the following loop, which should always be used as a source of
symmetry information in preference to the above space-group names.
They are only intended as comments.
;
_shelx_estimated_absorpt_t_min 0.920
_shelx_estimated_absorpt_t_max 0.988

loop_
_space_group_symop_operation_xyz
'x, y, z'
'-x, -y, -z'

loop_
_atom_site_label
_atom_site_type_symbol
_atom_site_fract_x
_atom_site_fract_y
_atom_site_fract_z
_atom_site_U_iso_or_equiv
_atom_site_adp_type
_atom_site_occupancy
_atom_site_site_symmetry_order
_atom_site_calc_flag
_atom_site_refinement_flags_posn
_atom_site_refinement_flags_adp
_atom_site_refinement_flags_occupancy
_atom_site_disorder_assembly
_atom_site_disorder_group
F1 F 0.12801(17) 0.61949(14) 0.22543(13) 0.0543(3) Uani 1 1 d . . . . .
N3 N -0.0280(2) 0.2077(2) 0.09826(18) 0.0464(3) Uani 1 1 d D . . . .
H3A H -0.059(3) 0.269(3) 0.026(3) 0.064(6) Uiso 1 1 d D . . . .
H3B H -0.099(4) 0.087(3) 0.083(4) 0.089(8) Uiso 1 1 d D . . . .
C1 C 0.34074(19) 0.56434(19) 0.66368(17) 0.0326(3) Uani 1 1 d . . . . .
N1 N 0.5594(3) 0.7899(2) 1.0123(2) 0.0658(5) Uani 1 1 d . . . . .
F2 F 0.07855(16) 0.03918(12) 0.34850(13) 0.0529(3) Uani 1 1 d . . . . .
N2 N 0.3685(2) 0.86255(18) 0.5924(2) 0.0483(4) Uani 1 1 d D . . . .
H2A H 0.406(4) 0.937(4) 0.724(3) 0.093(8) Uiso 1 1 d D . . . .
H2B H 0.304(4) 0.917(4) 0.515(4) 0.097(9) Uiso 1 1 d D . . . .
C2 C 0.29583(19) 0.65811(18) 0.53796(18) 0.0317(3) Uani 1 1 d . . . . .
C3 C 0.1760(2) 0.53298(19) 0.35034(18) 0.0328(3) Uani 1 1 d . . . . .
C4 C 0.09580(19) 0.32556(19) 0.28238(17) 0.0316(3) Uani 1 1 d . . . . .
C5 C 0.1499(2) 0.24295(19) 0.41480(19) 0.0343(3) Uani 1 1 d . . . . .
C6 C 0.2674(2) 0.3550(2) 0.60086(19) 0.0359(3) Uani 1 1 d . . . . .
H6 H 0.298265 0.293593 0.684601 0.030(4) Uiso 1 1 calc R . . . .
C7 C 0.4623(2) 0.6866(2) 0.8583(2) 0.0424(4) Uani 1 1 d . . . . .

loop_
_atom_site_aniso_label
_atom_site_aniso_U_11
_atom_site_aniso_U_22
_atom_site_aniso_U_33
_atom_site_aniso_U_23
_atom_site_aniso_U_13
_atom_site_aniso_U_12
F1 0.0848(7) 0.0439(5) 0.0365(5) 0.0228(4) 0.0111(4) 0.0249(5)
N3 0.0597(8) 0.0380(7) 0.0280(6) 0.0056(5) 0.0003(5) 0.0159(6)
C1 0.0308(6) 0.0312(6) 0.0284(6) 0.0067(5) 0.0030(5) 0.0106(5)
N1 0.0752(10) 0.0515(8) 0.0427(8) 0.0026(7) -0.0113(7) 0.0204(7)
F2 0.0747(7) 0.0253(4) 0.0452(5) 0.0085(4) 0.0035(5) 0.0154(4)
N2 0.0654(9) 0.0263(6) 0.0438(7) 0.0120(5) 0.0114(6) 0.0098(6)
C2 0.0318(6) 0.0269(6) 0.0328(6) 0.0092(5) 0.0099(5) 0.0086(5)
C3 0.0409(7) 0.0316(6) 0.0290(6) 0.0143(5) 0.0108(5) 0.0154(5)
C4 0.0338(6) 0.0314(6) 0.0269(6) 0.0073(5) 0.0083(5) 0.0136(5)
C5 0.0390(7) 0.0247(6) 0.0344(6) 0.0082(5) 0.0068(5) 0.0115(5)
C6 0.0415(7) 0.0335(6) 0.0324(6) 0.0137(5) 0.0042(5) 0.0170(6)
C7 0.0427(8) 0.0374(7) 0.0359(7) 0.0082(6) -0.0010(6) 0.0141(6)

loop_
_atom_type_symbol
_atom_type_description
_atom_type_scat_dispersion_real
_atom_type_scat_dispersion_imag
_atom_type_scat_source
C C 0.0033 0.0016 'International Tables Vol C Tables 4.2.6.8 and 6.1.1.4'
H H 0.0000 0.0000 'International Tables Vol C Tables 4.2.6.8 and 6.1.1.4'
N N 0.0061 0.0033 'International Tables Vol C Tables 4.2.6.8 and 6.1.1.4'
F F 0.0171 0.0103 'International Tables Vol C Tables 4.2.6.8 and 6.1.1.4'

loop_
_geom_angle_atom_site_label_1
_geom_angle_atom_site_label_2
_geom_angle_atom_site_label_3
_geom_angle
_geom_angle_site_symmetry_1
_geom_angle_site_symmetry_3
_geom_angle_publ_flag
C4 N3 H3A 116.4(15) . . ?
C4 N3 H3B 114.1(18) . . ?
H3A N3 H3B 125(2) . . ?
C6 C1 C2 120.96(11) . . ?
C6 C1 C7 120.35(12) . . ?
C2 C1 C7 118.68(12) . . ?
C2 N2 H2A 115.8(17) . . ?
C2 N2 H2B 118.5(18) . . ?
H2A N2 H2B 113(2) . . ?
N2 C2 C3 120.53(12) . . ?
N2 C2 C1 122.85(12) . . ?
C3 C2 C1 116.60(11) . . ?
F1 C3 C4 117.32(11) . . ?
F1 C3 C2 117.98(11) . . ?
C4 C3 C2 124.66(12) . . ?
N3 C4 C3 122.84(12) . . ?
N3 C4 C5 121.70(12) . . ?
C3 C4 C5 115.47(12) . . ?
F2 C5 C6 120.25(12) . . ?
F2 C5 C4 116.27(12) . . ?
C6 C5 C4 123.48(12) . . ?
C5 C6 C1 118.78(12) . . ?
C5 C6 H6 120.6 . . ?
C1 C6 H6 120.6 . . ?
N1 C7 C1 177.60(17) . . ?

loop_
_geom_bond_atom_site_label_1
_geom_bond_atom_site_label_2
_geom_bond_distance
_geom_bond_site_symmetry_2
_geom_bond_publ_flag
F1 C3 1.3615(15) . ?
N3 C4 1.3690(17) . ?
N3 H3A 0.862(16) . ?
N3 H3B 0.862(17) . ?
C1 C6 1.4020(18) . ?
C1 C2 1.4031(18) . ?
C1 C7 1.4292(18) . ?
N1 C7 1.140(2) . ?
F2 C5 1.3625(15) . ?
N2 C2 1.3730(16) . ?
N2 H2A 0.936(17) . ?
N2 H2B 0.944(17) . ?
C2 C3 1.3908(18) . ?
C3 C4 1.3855(18) . ?
C4 C5 1.3972(19) . ?
C5 C6 1.3630(18) . ?
C6 H6 0.9300 . ?
